data_4301152
loop_
_publ_author_name
'Matthias Westerhausen'
'Carsten Glock'
'Helmar G\"orls'

_publ_contact_author
;
      Matthias Westerhausen
      Institut f\"ur anorganische und analytische Chemie
      Friedrich-Schiller-Universit\"at Jena
      August-Bebel-Str. 2
      07743 Jena
      Germany
;
_publ_contact_author_email m.we@uni-jena.de
_publ_contact_author_fax '03641 948 102'
_publ_contact_author_phone '03641 948 110'
_publ_section_title
;
Alkyl-Substituted Amides as Ligands in Homometallic and Heterobimetallic
Calcium Complexes
;
_journal_name_full 'Inorganic Chemistry'
_journal_page_first 394
_journal_page_last 399
_journal_paper_doi 10.1021/ic801857m
_journal_volume 48
_journal_year 2009
_chemical_formula_moiety 'C36 H48 Ca N4, 2(C8 H16 K O2)'
_chemical_formula_sum 'C52 H80 Ca K2 N4 O4'
_chemical_formula_weight 943.48
_chemical_name_systematic
; 
 ? 
;
_space_group_IT_number 122
_symmetry_cell_setting tetragonal
_symmetry_space_group_name_Hall 'I -4 2bw'
_symmetry_space_group_name_H-M 'I -4 2 d'
_atom_sites_solution_hydrogens geom
_atom_sites_solution_primary direct
_atom_sites_solution_secondary difmap
_audit_creation_method SHELXL-97
_cell_angle_alpha 90.00
_cell_angle_beta 90.00
_cell_angle_gamma 90.00
_cell_formula_units_Z 4
_cell_length_a 18.0194(8)
_cell_length_b 18.0194(8)
_cell_length_c 16.4929(7)
_cell_measurement_reflns_used 18171
_cell_measurement_temperature 183(2)
_cell_measurement_theta_max 27.45
_cell_measurement_theta_min 2.81
_cell_volume 5355.2(4)
_computing_cell_refinement DENZO
_computing_data_collection COLLECT
_computing_data_reduction DENZO
_computing_molecular_graphics SHELXTL/PC
_computing_publication_material SHELXL-97
_computing_structure_refinement 'SHELXL-97 (Sheldrick, 1997)'
_computing_structure_solution 'SHELXS-97 (Sheldrick, 1990)'
_diffrn_ambient_temperature 183(2)
_diffrn_measured_fraction_theta_full 0.993
_diffrn_measured_fraction_theta_max 0.993
_diffrn_measurement_device_type KappaCCD
_diffrn_measurement_method 'phi- + omega-scan'
_diffrn_radiation_monochromator graphite
_diffrn_radiation_source 'fine-focus sealed tube'
_diffrn_radiation_type MoK\a
_diffrn_radiation_wavelength 0.71073
_diffrn_reflns_av_R_equivalents 0.0398
_diffrn_reflns_av_sigmaI/netI 0.0262
_diffrn_reflns_limit_h_max 23
_diffrn_reflns_limit_h_min -23
_diffrn_reflns_limit_k_max 23
_diffrn_reflns_limit_k_min -22
_diffrn_reflns_limit_l_max 21
_diffrn_reflns_limit_l_min -18
_diffrn_reflns_number 18171
_diffrn_reflns_theta_full 27.45
_diffrn_reflns_theta_max 27.45
_diffrn_reflns_theta_min 2.81
_exptl_absorpt_coefficient_mu 0.317
_exptl_absorpt_correction_type none
_exptl_crystal_colour colourless
_exptl_crystal_density_diffrn 1.170
_exptl_crystal_density_method 'not measured'
_exptl_crystal_description prism
_exptl_crystal_F_000 2040
_exptl_crystal_size_max 0.04
_exptl_crystal_size_mid 0.04
_exptl_crystal_size_min 0.04
_refine_diff_density_max 0.270
_refine_diff_density_min -0.153
_refine_diff_density_rms 0.036
_refine_ls_abs_structure_details 'Flack H D (1983), Acta Cryst. A39, 876-881'
_refine_ls_abs_structure_Flack 0.01(5)
_refine_ls_extinction_method none
_refine_ls_goodness_of_fit_ref 1.021
_refine_ls_hydrogen_treatment constr
_refine_ls_matrix_type full
_refine_ls_number_parameters 145
_refine_ls_number_reflns 3058
_refine_ls_number_restraints 0
_refine_ls_restrained_S_all 1.021
_refine_ls_R_factor_all 0.0505
_refine_ls_R_factor_gt 0.0373
_refine_ls_shift/su_max 0.001
_refine_ls_shift/su_mean 0.000
_refine_ls_structure_factor_coef Fsqd
_refine_ls_weighting_details 'calc w=1/[\s^2^(Fo^2^)+(0.0517P)^2^+2.3046P] where P=(Fo^2^+2Fc^2^)/3'
_refine_ls_weighting_scheme calc
_refine_ls_wR_factor_gt 0.0890
_refine_ls_wR_factor_ref 0.0975
_reflns_number_gt 2568
_reflns_number_total 3058
_reflns_threshold_expression >2sigma(I)
_cod_data_source_file ic801857m_si_001_4.cif
_cod_data_source_block fo3397
_cod_depositor_comments
;
The following automatic conversions were performed:
'_exptl_absorpt_correction_type' value 'NONE' changed to 'none' according
to '/home/saulius/struct/CIF-dictionaries/cif_core.dic' dictionary named
'cif_core.dic' version 2.4.1 from 2010-06-29.

Automatic conversion script
Id: cif_fix_enum 1527 2010-12-29 10:47:43Z saulius 
;
_cod_original_sg_symbol_Hall I-42bw
_cod_database_code 4301152

loop_
_symmetry_equiv_pos_as_xyz
'x, y, z'
'-x, -y, z'
'y, -x, -z'
'-y, x, -z'
'-x+1/2, y, -z+3/4'
'x+1/2, -y, -z+3/4'
'-y+1/2, -x, z+3/4'
'y+1/2, x, z+3/4'
'x+1/2, y+1/2, z+1/2'
'-x+1/2, -y+1/2, z+1/2'
'y+1/2, -x+1/2, -z+1/2'
'-y+1/2, x+1/2, -z+1/2'
'-x+1, y+1/2, -z+5/4'
'x+1, -y+1/2, -z+5/4'
'-y+1, -x+1/2, z+5/4'
'y+1, x+1/2, z+5/4'

loop_
_atom_site_label
_atom_site_type_symbol
_atom_site_fract_x
_atom_site_fract_y
_atom_site_fract_z
_atom_site_U_iso_or_equiv
_atom_site_adp_type
_atom_site_occupancy
_atom_site_symmetry_multiplicity
_atom_site_calc_flag
_atom_site_refinement_flags
_atom_site_disorder_assembly
_atom_site_disorder_group
Ca Ca 1.0000 0.5000 0.2500 0.02613(15) Uani 1 4 d S . .
K1 K 1.0000 0.5000 -0.06224(3) 0.04109(16) Uani 1 2 d S . .
O1 O 1.04953(10) 0.38960(10) -0.15746(9) 0.0549(4) Uani 1 1 d . . .
N1 N 1.08885(9) 0.44834(9) 0.15573(9) 0.0322(3) Uani 1 1 d . . .
C1 C 1.08868(11) 0.56755(11) 0.09000(12) 0.0389(4) Uani 1 1 d . . .
H1A H 1.0597 0.5866 0.1333 0.047 Uiso 1 1 calc R . .
C2 C 1.10697(13) 0.61453(13) 0.02716(13) 0.0454(5) Uani 1 1 d . . .
H2A H 1.0905 0.6646 0.0286 0.055 Uiso 1 1 calc R . .
C3 C 1.14908(13) 0.59007(15) -0.03839(14) 0.0519(6) Uani 1 1 d . . .
H3A H 1.1611 0.6223 -0.0821 0.062 Uiso 1 1 calc R . .
C4 C 1.17269(12) 0.51708(15) -0.03733(13) 0.0510(6) Uani 1 1 d . . .
H4A H 1.2018 0.4995 -0.0814 0.061 Uiso 1 1 calc R . .
C5 C 1.15575(11) 0.46827(13) 0.02534(12) 0.0421(5) Uani 1 1 d . . .
H5A H 1.1739 0.4188 0.0233 0.050 Uiso 1 1 calc R . .
C6 C 1.11127(9) 0.49137(12) 0.09317(10) 0.0324(4) Uani 1 1 d . . .
C7 C 1.11522(11) 0.37138(11) 0.15482(12) 0.0356(4) Uani 1 1 d . . .
H7A H 1.1142 0.3533 0.0975 0.043 Uiso 1 1 calc R . .
C8 C 1.19518(15) 0.36554(15) 0.18592(17) 0.0605(7) Uani 1 1 d . . .
H8A H 1.2271 0.3990 0.1547 0.091 Uiso 1 1 calc R . .
H8B H 1.2128 0.3144 0.1796 0.091 Uiso 1 1 calc R . .
H8C H 1.1968 0.3795 0.2433 0.091 Uiso 1 1 calc R . .
C9 C 1.06524(14) 0.32180(11) 0.20485(13) 0.0468(5) Uani 1 1 d . . .
H9A H 1.0153 0.3215 0.1813 0.070 Uiso 1 1 calc R . .
H9B H 1.0628 0.3406 0.2606 0.070 Uiso 1 1 calc R . .
H9C H 1.0852 0.2712 0.2051 0.070 Uiso 1 1 calc R . .
C10 C 1.0873(2) 0.3781(2) -0.23203(17) 0.0763(9) Uani 1 1 d . . .
H10A H 1.0975 0.4261 -0.2590 0.092 Uiso 1 1 calc R . .
H10B H 1.0570 0.3471 -0.2689 0.092 Uiso 1 1 calc R . .
C11 C 1.15802(17) 0.33972(18) -0.2119(2) 0.0731(8) Uani 1 1 d . . .
H11A H 1.1989 0.3759 -0.2047 0.088 Uiso 1 1 calc R . .
H11B H 1.1719 0.3041 -0.2550 0.088 Uiso 1 1 calc R . .
C12 C 1.14131(17) 0.29967(16) -0.13294(17) 0.0634(7) Uani 1 1 d . . .
H12B H 1.1442 0.2452 -0.1401 0.076 Uiso 1 1 calc R . .
H12C H 1.1764 0.3148 -0.0898 0.076 Uiso 1 1 calc R . .
C13 C 1.06323(15) 0.32355(14) -0.11266(16) 0.0562(6) Uani 1 1 d . . .
H13C H 1.0273 0.2844 -0.1281 0.067 Uiso 1 1 calc R . .
H13B H 1.0584 0.3331 -0.0538 0.067 Uiso 1 1 calc R . .

loop_
_atom_site_aniso_label
_atom_site_aniso_U_11
_atom_site_aniso_U_22
_atom_site_aniso_U_33
_atom_site_aniso_U_23
_atom_site_aniso_U_13
_atom_site_aniso_U_12
Ca 0.0296(2) 0.0296(2) 0.0191(3) 0.000 0.000 0.000
K1 0.0364(3) 0.0500(3) 0.0369(3) 0.000 0.000 -0.0031(3)
O1 0.0642(11) 0.0598(10) 0.0406(8) -0.0022(8) -0.0012(8) 0.0060(8)
N1 0.0361(8) 0.0326(8) 0.0280(7) -0.0035(6) 0.0004(7) 0.0011(6)
C1 0.0442(11) 0.0432(11) 0.0294(9) -0.0006(9) 0.0044(9) -0.0065(8)
C2 0.0516(13) 0.0443(12) 0.0403(11) 0.0062(9) -0.0028(10) -0.0129(9)
C3 0.0522(13) 0.0714(16) 0.0321(11) 0.0113(11) 0.0033(10) -0.0202(12)
C4 0.0387(11) 0.0804(19) 0.0338(10) -0.0047(11) 0.0096(8) -0.0117(10)
C5 0.0334(10) 0.0583(12) 0.0345(10) -0.0058(9) 0.0030(8) -0.0027(9)
C6 0.0273(8) 0.0453(11) 0.0247(8) -0.0048(9) -0.0005(6) -0.0053(8)
C7 0.0398(10) 0.0373(10) 0.0298(9) -0.0074(8) 0.0003(8) 0.0067(8)
C8 0.0544(15) 0.0530(15) 0.0741(17) -0.0005(12) -0.0127(13) 0.0117(11)
C9 0.0642(14) 0.0346(11) 0.0417(12) 0.0018(9) 0.0111(10) 0.0081(10)
C10 0.102(2) 0.079(2) 0.0470(16) 0.0073(14) 0.0135(15) 0.0123(18)
C11 0.0670(18) 0.0684(17) 0.084(2) 0.0017(15) 0.0241(16) -0.0008(15)
C12 0.0730(18) 0.0547(15) 0.0623(16) -0.0049(13) -0.0025(13) 0.0058(13)
C13 0.0638(16) 0.0506(14) 0.0543(14) 0.0043(11) -0.0001(12) -0.0076(12)

loop_
_atom_type_symbol
_atom_type_description
_atom_type_scat_dispersion_real
_atom_type_scat_dispersion_imag
_atom_type_scat_source
C C 0.0033 0.0016 'International Tables Vol C Tables 4.2.6.8 and 6.1.1.4'
H H 0.0000 0.0000 'International Tables Vol C Tables 4.2.6.8 and 6.1.1.4'
N N 0.0061 0.0033 'International Tables Vol C Tables 4.2.6.8 and 6.1.1.4'
O O 0.0106 0.0060 'International Tables Vol C Tables 4.2.6.8 and 6.1.1.4'
K K 0.2009 0.2494 'International Tables Vol C Tables 4.2.6.8 and 6.1.1.4'
Ca Ca 0.2262 0.3064 'International Tables Vol C Tables 4.2.6.8 and 6.1.1.4'

loop_
_geom_angle_atom_site_label_1
_geom_angle_atom_site_label_2
_geom_angle_atom_site_label_3
_geom_angle
_geom_angle_site_symmetry_1
_geom_angle_site_symmetry_3
_geom_angle_publ_flag
N1 Ca N1 114.42(4) 11_565 . ?
N1 Ca N1 114.42(4) 11_565 2_765 ?
N1 Ca N1 99.97(7) . 2_765 ?
N1 Ca N1 99.97(7) 11_565 12_645 ?
N1 Ca N1 114.42(4) . 12_645 ?
N1 Ca N1 114.42(4) 2_765 12_645 ?
O1 K1 O1 108.47(7) 2_765 . ?
O1 K1 C4 109.36(6) 2_765 . ?
O1 K1 C4 79.67(6) . . ?
O1 K1 C4 79.67(6) 2_765 2_765 ?
O1 K1 C4 109.36(6) . 2_765 ?
C4 K1 C4 165.03(8) . 2_765 ?
O1 K1 C3 88.56(6) 2_765 . ?
O1 K1 C3 99.81(6) . . ?
C4 K1 C3 25.28(7) . . ?
C4 K1 C3 150.67(7) 2_765 . ?
O1 K1 C3 99.82(6) 2_765 2_765 ?
O1 K1 C3 88.56(6) . 2_765 ?
C4 K1 C3 150.67(7) . 2_765 ?
C4 K1 C3 25.28(7) 2_765 2_765 ?
C3 K1 C3 165.71(9) . 2_765 ?
O1 K1 C2 123.31(6) 2_765 2_765 ?
O1 K1 C2 89.53(6) . 2_765 ?
C4 K1 C2 126.87(6) . 2_765 ?
C4 K1 C2 43.90(6) 2_765 2_765 ?
C3 K1 C2 142.06(6) . 2_765 ?
C3 K1 C2 25.34(6) 2_765 2_765 ?
O1 K1 C2 89.53(6) 2_765 . ?
O1 K1 C2 123.31(6) . . ?
C4 K1 C2 43.90(6) . . ?
C4 K1 C2 126.87(6) 2_765 . ?
C3 K1 C2 25.33(6) . . ?
C3 K1 C2 142.06(6) 2_765 . ?
C2 K1 C2 124.86(8) 2_765 . ?
O1 K1 C5 133.29(6) 2_765 . ?
O1 K1 C5 80.83(5) . . ?
C4 K1 C5 25.24(6) . . ?
C4 K1 C5 141.93(6) 2_765 . ?
C3 K1 C5 44.96(6) . . ?
C3 K1 C5 126.56(7) 2_765 . ?
C2 K1 C5 101.86(6) 2_765 . ?
C2 K1 C5 51.51(6) . . ?
O1 K1 C5 80.83(5) 2_765 2_765 ?
O1 K1 C5 133.29(6) . 2_765 ?
C4 K1 C5 141.92(6) . 2_765 ?
C4 K1 C5 25.25(6) 2_765 2_765 ?
C3 K1 C5 126.55(7) . 2_765 ?
C3 K1 C5 44.96(6) 2_765 2_765 ?
C2 K1 C5 51.52(6) 2_765 2_765 ?
C2 K1 C5 101.86(6) . 2_765 ?
C5 K1 C5 126.48(7) . 2_765 ?
O1 K1 C1 109.95(5) 2_765 . ?
O1 K1 C1 124.86(5) . . ?
C4 K1 C1 51.02(6) . . ?
C4 K1 C1 115.19(5) 2_765 . ?
C3 K1 C1 44.49(5) . . ?
C3 K1 C1 121.28(6) 2_765 . ?
C2 K1 C1 100.63(5) 2_765 . ?
C2 K1 C1 24.86(5) . . ?
C5 K1 C1 44.03(5) . . ?
C5 K1 C1 90.90(5) 2_765 . ?
O1 K1 C1 124.86(5) 2_765 2_765 ?
O1 K1 C1 109.95(5) . 2_765 ?
C4 K1 C1 115.19(5) . 2_765 ?
C4 K1 C1 51.03(6) 2_765 2_765 ?
C3 K1 C1 121.28(6) . 2_765 ?
C3 K1 C1 44.49(5) 2_765 2_765 ?
C2 K1 C1 24.86(5) 2_765 2_765 ?
C2 K1 C1 100.63(5) . 2_765 ?
C5 K1 C1 90.90(5) . 2_765 ?
C5 K1 C1 44.03(5) 2_765 2_765 ?
C1 K1 C1 77.32(7) . 2_765 ?
C13 O1 C10 104.1(2) . . ?
C13 O1 K1 111.93(14) . . ?
C10 O1 K1 140.63(18) . . ?
C6 N1 C7 115.95(15) . . ?
C6 N1 Ca 117.88(12) . . ?
C7 N1 Ca 125.83(12) . . ?
C2 C1 C6 123.23(19) . . ?
C2 C1 K1 76.36(12) . . ?
C6 C1 K1 78.88(10) . . ?
C1 C2 C3 121.3(2) . . ?
C1 C2 K1 78.78(12) . . ?
C3 C2 K1 76.43(13) . . ?
C4 C3 C2 117.3(2) . . ?
C4 C3 K1 76.98(13) . . ?
C2 C3 K1 78.23(13) . . ?
C3 C4 C5 122.9(2) . . ?
C3 C4 K1 77.74(13) . . ?
C5 C4 K1 79.54(12) . . ?
C4 C5 C6 121.2(2) . . ?
C4 C5 K1 75.21(12) . . ?
C6 C5 K1 79.11(10) . . ?
N1 C6 C1 119.49(16) . . ?
N1 C6 C5 126.46(19) . . ?
C1 C6 C5 114.03(18) . . ?
N1 C6 K1 116.34(11) . . ?
C1 C6 K1 75.56(11) . . ?
C5 C6 K1 75.21(10) . . ?
N1 C7 C9 111.09(16) . . ?
N1 C7 C8 111.48(17) . . ?
C9 C7 C8 109.66(19) . . ?
O1 C10 C11 106.6(2) . . ?
C10 C11 C12 104.0(2) . . ?
C13 C12 C11 103.9(2) . . ?
O1 C13 C12 106.6(2) . . ?
O1 C13 K1 45.77(11) . . ?
C12 C13 K1 128.25(17) . . ?

loop_
_geom_bond_atom_site_label_1
_geom_bond_atom_site_label_2
_geom_bond_distance
_geom_bond_site_symmetry_2
_geom_bond_publ_flag
Ca N1 2.4180(15) 11_565 ?
Ca N1 2.4181(15) . ?
Ca N1 2.4181(15) 2_765 ?
Ca N1 2.4181(15) 12_645 ?
K1 O1 2.6870(17) 2_765 ?
K1 O1 2.6870(17) . ?
K1 C4 3.154(2) . ?
K1 C4 3.154(2) 2_765 ?
K1 C3 3.163(2) . ?
K1 C3 3.163(2) 2_765 ?
K1 C2 3.186(2) 2_765 ?
K1 C2 3.186(2) . ?
K1 C5 3.208(2) . ?
K1 C5 3.208(2) 2_765 ?
K1 C1 3.215(2) . ?
K1 C1 3.216(2) 2_765 ?
O1 C13 1.422(3) . ?
O1 C10 1.421(3) . ?
N1 C6 1.352(2) . ?
N1 C7 1.466(3) . ?
C1 C2 1.378(3) . ?
C1 C6 1.433(3) . ?
C2 C3 1.392(3) . ?
C3 C4 1.382(4) . ?
C4 C5 1.391(3) . ?
C5 C6 1.438(3) . ?
C7 C9 1.513(3) . ?
C7 C8 1.533(3) . ?
C10 C11 1.487(5) . ?
C11 C12 1.519(4) . ?
C12 C13 1.509(4) . ?
